data_7247345
loop_
_publ_author_name
'Costa, Ant\'onio G.'
'Lopes, Gon\,calo'
'Ribeiro, Susana'
'Santos, Isabel C.'
'Sim\~ao, Dulce'
'Pereira, Laura C. J.'
'Le Breton, Nolwenn'
'Choua, Sylvie'
'Baudron, St\'ephane A.'
'Almeida, Manuel'
'Raba\,ca, Sandra'

_publ_section_title
;
 Cyano benzene functionalised Ni and Cu bisdithiolene complexes
;
_journal_issue 37
_journal_name_full CrystEngComm
_journal_page_first 5362
_journal_page_last 5371
_journal_paper_doi 10.1039/D3CE00782K
_journal_volume 25
_journal_year 2023
_chemical_formula_moiety 'C24 H20 P, C14 H6 N2 Ni S4'
_chemical_formula_sum 'C38 H26 N2 Ni P S4'
_chemical_formula_weight 728.53
_space_group_crystal_system monoclinic
_space_group_IT_number 15
_space_group_name_Hall '-C 2yc'
_space_group_name_H-M_alt 'C 1 2/c 1'
_atom_sites_solution_hydrogens geom
_audit_creation_method SHELXL-2014/7
_audit_update_record
;
2023-07-24 deposited with the CCDC.	2023-09-07 downloaded from the CCDC.
;
_cell_angle_alpha 90
_cell_angle_beta 90.3960(10)
_cell_angle_gamma 90
_cell_formula_units_Z 4
_cell_length_a 24.9983(7)
_cell_length_b 11.6753(3)
_cell_length_c 11.6640(3)
_cell_measurement_reflns_used 9961
_cell_measurement_temperature 294(2)
_cell_measurement_theta_max 26.83
_cell_measurement_theta_min 2.60
_cell_volume 3404.20(16)
_computing_cell_refinement 'Bruker SAINT'
_computing_data_collection 'Bruker APEX2'
_computing_data_reduction 'Bruker SAINT'
_computing_structure_refinement 'SHELXL-2014/7 (Sheldrick, 2014)'
_computing_structure_solution 'SHELXS-97 (Sheldrick 2008)'
_diffrn_ambient_temperature 294(2)
_diffrn_measured_fraction_theta_full 0.995
_diffrn_measured_fraction_theta_max 0.996
_diffrn_measurement_device_type 'Bruker APEX-II CCD'
_diffrn_measurement_method '\f and \w scans'
_diffrn_radiation_type MoK\a
_diffrn_radiation_wavelength 0.71073
_diffrn_reflns_av_R_equivalents 0.0554
_diffrn_reflns_av_unetI/netI 0.0187
_diffrn_reflns_Laue_measured_fraction_full 0.995
_diffrn_reflns_Laue_measured_fraction_max 0.996
_diffrn_reflns_limit_h_max 31
_diffrn_reflns_limit_h_min -31
_diffrn_reflns_limit_k_max 14
_diffrn_reflns_limit_k_min -14
_diffrn_reflns_limit_l_max 14
_diffrn_reflns_limit_l_min -14
_diffrn_reflns_number 51724
_diffrn_reflns_point_group_measured_fraction_full 0.995
_diffrn_reflns_point_group_measured_fraction_max 0.996
_diffrn_reflns_theta_full 25.242
_diffrn_reflns_theta_max 26.372
_diffrn_reflns_theta_min 3.003
_exptl_absorpt_coefficient_mu 0.893
_exptl_absorpt_correction_T_max 0.948
_exptl_absorpt_correction_T_min 0.842
_exptl_absorpt_correction_type multi-scan
_exptl_absorpt_process_details sadabs
_exptl_crystal_colour green
_exptl_crystal_density_diffrn 1.421
_exptl_crystal_description prism
_exptl_crystal_F_000 1500
_exptl_crystal_size_max 0.200
_exptl_crystal_size_mid 0.150
_exptl_crystal_size_min 0.060
_refine_diff_density_max 0.421
_refine_diff_density_min -0.204
_refine_diff_density_rms 0.052
_refine_ls_extinction_method none
_refine_ls_goodness_of_fit_ref 1.076
_refine_ls_hydrogen_treatment constr
_refine_ls_matrix_type full
_refine_ls_number_parameters 210
_refine_ls_number_reflns 3489
_refine_ls_number_restraints 0
_refine_ls_restrained_S_all 1.076
_refine_ls_R_factor_all 0.0623
_refine_ls_R_factor_gt 0.0456
_refine_ls_shift/su_max 0.000
_refine_ls_shift/su_mean 0.000
_refine_ls_structure_factor_coef Fsqd
_refine_ls_weighting_details 'w=1/[\s^2^(Fo^2^)+(0.0561P)^2^+3.5773P] where P=(Fo^2^+2Fc^2^)/3'
_refine_ls_weighting_scheme calc
_refine_ls_wR_factor_gt 0.1107
_refine_ls_wR_factor_ref 0.1198
_reflns_Friedel_coverage 0.000
_reflns_number_gt 2792
_reflns_number_total 3489
_reflns_threshold_expression 'I > 2\s(I)'
_cod_data_source_file d3ce00782k2.cif
_cod_data_source_block tppNi3cbdt2
_cod_depositor_comments 'Adding full bibliography for 7247344--7247351.cif.'
_cod_original_sg_symbol_H-M 'C 2/c'
_cod_database_code 7247345
_shelx_shelxl_version_number 2014/7
_shelx_space_group_comment
;
The symmetry employed for this shelxl refinement is uniquely defined
by the following loop, which should always be used as a source of
symmetry information in preference to the above space-group names.
They are only intended as comments.
;
_shelx_estimated_absorpt_t_min 0.842
_shelx_estimated_absorpt_t_max 0.948

loop_
_space_group_symop_operation_xyz
'x, y, z'
'-x, y, -z+1/2'
'x+1/2, y+1/2, z'
'-x+1/2, y+1/2, -z+1/2'
'-x, -y, -z'
'x, -y, z-1/2'
'-x+1/2, -y+1/2, -z'
'x+1/2, -y+1/2, z-1/2'

loop_
_atom_site_label
_atom_site_type_symbol
_atom_site_fract_x
_atom_site_fract_y
_atom_site_fract_z
_atom_site_U_iso_or_equiv
_atom_site_adp_type
_atom_site_occupancy
_atom_site_site_symmetry_order
_atom_site_calc_flag
_atom_site_refinement_flags_posn
_atom_site_refinement_flags_adp
_atom_site_refinement_flags_occupancy
_atom_site_disorder_assembly
_atom_site_disorder_group
Ni1 Ni 0.2500 0.2500 0.0000 0.05972(18) Uani 1 2 d S . P . .
S1 S 0.30371(3) 0.37273(8) 0.07694(7) 0.0721(2) Uani 1 1 d . . . . .
S2 S 0.24318(3) 0.15596(7) 0.15677(8) 0.0701(2) Uani 1 1 d . . . . .
P1 P 0.0000 0.61482(7) 0.2500 0.0412(2) Uani 1 2 d S T P . .
N1 N 0.39577(14) 0.5655(3) 0.2357(3) 0.1007(11) Uani 1 1 d . . . . .
C1 C 0.30983(10) 0.3282(2) 0.2175(3) 0.0585(7) Uani 1 1 d . . . . .
C2 C 0.28328(11) 0.2300(3) 0.2545(3) 0.0634(7) Uani 1 1 d . . . . .
C3 C 0.28844(15) 0.1939(3) 0.3682(3) 0.0806(9) Uani 1 1 d . . . . .
H3 H 0.2716 0.1271 0.3922 0.097 Uiso 1 1 calc R U . . .
C4 C 0.31832(17) 0.2566(4) 0.4443(3) 0.0878(11) Uani 1 1 d . . . . .
H4 H 0.3208 0.2328 0.5203 0.105 Uiso 1 1 calc R U . . .
C5 C 0.34487(14) 0.3548(3) 0.4103(3) 0.0784(9) Uani 1 1 d . . . . .
H5 H 0.3648 0.3969 0.4631 0.094 Uiso 1 1 calc R U . . .
C6 C 0.34159(11) 0.3894(3) 0.2986(3) 0.0635(7) Uani 1 1 d . . . . .
C7 C 0.37092(13) 0.4891(3) 0.2636(3) 0.0731(8) Uani 1 1 d . . . . .
C8 C -0.00197(10) 0.7056(2) 0.3745(2) 0.0463(5) Uani 1 1 d . . . . .
C9 C 0.03582(13) 0.7917(3) 0.3839(3) 0.0693(8) Uani 1 1 d . . . . .
H9 H 0.0603 0.8032 0.3255 0.083 Uiso 1 1 calc R U . . .
C10 C 0.03713(15) 0.8601(3) 0.4797(3) 0.0830(10) Uani 1 1 d . . . . .
H10 H 0.0629 0.9172 0.4867 0.100 Uiso 1 1 calc R U . . .
C11 C 0.00001(15) 0.8438(3) 0.5656(3) 0.0729(9) Uani 1 1 d . . . . .
H11 H 0.0010 0.8898 0.6306 0.087 Uiso 1 1 calc R U . . .
C12 C -0.03780(13) 0.7609(3) 0.5553(2) 0.0639(8) Uani 1 1 d . . . . .
H12 H -0.0630 0.7514 0.6128 0.077 Uiso 1 1 calc R U . . .
C13 C -0.03914(11) 0.6902(2) 0.4599(2) 0.0516(6) Uani 1 1 d . . . . .
H13 H -0.0649 0.6330 0.4536 0.062 Uiso 1 1 calc R U . . .
C14 C 0.05811(9) 0.5249(2) 0.2553(2) 0.0443(5) Uani 1 1 d . . . . .
C15 C 0.06338(12) 0.4370(2) 0.1767(2) 0.0608(7) Uani 1 1 d . . . . .
H15 H 0.0360 0.4224 0.1243 0.073 Uiso 1 1 calc R U . . .
C16 C 0.10913(15) 0.3707(3) 0.1758(3) 0.0762(9) Uani 1 1 d . . . . .
H16 H 0.1127 0.3123 0.1222 0.091 Uiso 1 1 calc R U . . .
C17 C 0.14887(13) 0.3906(3) 0.2531(3) 0.0801(10) Uani 1 1 d . . . . .
H17 H 0.1798 0.3464 0.2515 0.096 Uiso 1 1 calc R U . . .
C18 C 0.14383(12) 0.4758(3) 0.3339(3) 0.0781(10) Uani 1 1 d . . . . .
H18 H 0.1709 0.4874 0.3877 0.094 Uiso 1 1 calc R U . . .
C19 C 0.09888(11) 0.5438(2) 0.3353(3) 0.0589(7) Uani 1 1 d . . . . .
H19 H 0.0957 0.6020 0.3893 0.071 Uiso 1 1 calc R U . . .

loop_
_atom_site_aniso_label
_atom_site_aniso_U_11
_atom_site_aniso_U_22
_atom_site_aniso_U_33
_atom_site_aniso_U_23
_atom_site_aniso_U_13
_atom_site_aniso_U_12
Ni1 0.0442(3) 0.0562(3) 0.0789(4) -0.0022(2) 0.0064(2) 0.0019(2)
S1 0.0686(5) 0.0708(5) 0.0771(5) 0.0039(4) 0.0036(4) -0.0171(4)
S2 0.0604(4) 0.0588(4) 0.0911(6) 0.0061(4) 0.0052(4) -0.0045(3)
P1 0.0433(4) 0.0373(4) 0.0430(4) 0.000 0.0066(3) 0.000
N1 0.102(2) 0.097(2) 0.104(2) -0.0183(19) 0.0210(19) -0.033(2)
C1 0.0423(13) 0.0596(16) 0.0736(18) -0.0019(14) 0.0101(12) 0.0098(12)
C2 0.0495(15) 0.0597(17) 0.081(2) 0.0001(15) 0.0092(14) 0.0138(13)
C3 0.082(2) 0.074(2) 0.086(2) 0.0138(19) 0.0080(19) 0.0025(18)
C4 0.093(3) 0.094(3) 0.076(2) 0.015(2) 0.002(2) 0.011(2)
C5 0.074(2) 0.082(2) 0.080(2) -0.0058(18) 0.0006(17) 0.0117(18)
C6 0.0510(15) 0.0642(18) 0.0753(19) -0.0044(15) 0.0078(13) 0.0105(13)
C7 0.0667(19) 0.074(2) 0.079(2) -0.0161(17) 0.0114(16) -0.0040(17)
C8 0.0501(13) 0.0385(12) 0.0506(13) -0.0037(10) 0.0057(10) -0.0012(10)
C9 0.077(2) 0.0571(16) 0.0739(19) -0.0190(15) 0.0267(16) -0.0206(15)
C10 0.089(2) 0.065(2) 0.095(2) -0.0274(18) 0.011(2) -0.0238(18)
C11 0.090(2) 0.0675(19) 0.0614(18) -0.0219(15) 0.0016(16) 0.0038(17)
C12 0.0723(19) 0.0705(19) 0.0490(15) -0.0027(13) 0.0143(13) 0.0077(15)
C13 0.0535(14) 0.0524(14) 0.0491(14) -0.0003(11) 0.0085(11) -0.0001(11)
C14 0.0428(12) 0.0423(12) 0.0478(12) 0.0049(10) 0.0066(10) -0.0005(10)
C15 0.0664(17) 0.0566(16) 0.0594(16) -0.0055(13) -0.0032(13) 0.0129(14)
C16 0.088(2) 0.0618(19) 0.079(2) -0.0003(16) 0.0161(18) 0.0252(17)
C17 0.0570(19) 0.077(2) 0.106(3) 0.024(2) 0.0176(18) 0.0199(16)
C18 0.0478(16) 0.080(2) 0.107(3) 0.023(2) -0.0128(16) -0.0062(15)
C19 0.0537(15) 0.0539(15) 0.0689(17) 0.0042(13) -0.0053(13) -0.0070(12)

loop_
_atom_type_symbol
_atom_type_description
_atom_type_scat_dispersion_real
_atom_type_scat_dispersion_imag
_atom_type_scat_source
C C 0.0033 0.0016 'International Tables Vol C Tables 4.2.6.8 and 6.1.1.4'
H H 0.0000 0.0000 'International Tables Vol C Tables 4.2.6.8 and 6.1.1.4'
N N 0.0061 0.0033 'International Tables Vol C Tables 4.2.6.8 and 6.1.1.4'
P P 0.1023 0.0942 'International Tables Vol C Tables 4.2.6.8 and 6.1.1.4'
S S 0.1246 0.1234 'International Tables Vol C Tables 4.2.6.8 and 6.1.1.4'
Ni Ni 0.3393 1.1124 'International Tables Vol C Tables 4.2.6.8 and 6.1.1.4'

loop_
_geom_angle_atom_site_label_1
_geom_angle_atom_site_label_2
_geom_angle_atom_site_label_3
_geom_angle
_geom_angle_site_symmetry_1
_geom_angle_site_symmetry_3
_geom_angle_publ_flag
S2 Ni1 S2 180.0 7 . ?
S2 Ni1 S1 92.20(3) 7 7 ?
S2 Ni1 S1 87.80(3) . 7 ?
S2 Ni1 S1 87.80(3) 7 . ?
S2 Ni1 S1 92.20(3) . . ?
S1 Ni1 S1 180.00(4) 7 . ?
C1 S1 Ni1 104.24(11) . . ?
C2 S2 Ni1 104.80(11) . . ?
C14 P1 C14 108.34(16) 2 . ?
C14 P1 C8 110.24(11) 2 . ?
C14 P1 C8 110.12(11) . . ?
C14 P1 C8 110.12(11) 2 2 ?
C14 P1 C8 110.24(11) . 2 ?
C8 P1 C8 107.78(16) . 2 ?
C2 C1 C6 118.1(3) . . ?
C2 C1 S1 120.2(2) . . ?
C6 C1 S1 121.7(2) . . ?
C1 C2 C3 120.1(3) . . ?
C1 C2 S2 118.6(3) . . ?
C3 C2 S2 121.4(3) . . ?
C4 C3 C2 120.1(4) . . ?
C4 C3 H3 120.0 . . ?
C2 C3 H3 120.0 . . ?
C3 C4 C5 121.2(4) . . ?
C3 C4 H4 119.4 . . ?
C5 C4 H4 119.4 . . ?
C6 C5 C4 119.5(4) . . ?
C6 C5 H5 120.2 . . ?
C4 C5 H5 120.2 . . ?
C5 C6 C1 121.0(3) . . ?
C5 C6 C7 118.9(3) . . ?
C1 C6 C7 120.1(3) . . ?
N1 C7 C6 177.5(4) . . ?
C13 C8 C9 120.0(2) . . ?
C13 C8 P1 121.94(19) . . ?
C9 C8 P1 118.1(2) . . ?
C10 C9 C8 120.0(3) . . ?
C10 C9 H9 120.0 . . ?
C8 C9 H9 120.0 . . ?
C9 C10 C11 119.8(3) . . ?
C9 C10 H10 120.1 . . ?
C11 C10 H10 120.1 . . ?
C12 C11 C10 120.3(3) . . ?
C12 C11 H11 119.9 . . ?
C10 C11 H11 119.9 . . ?
C11 C12 C13 120.6(3) . . ?
C11 C12 H12 119.7 . . ?
C13 C12 H12 119.7 . . ?
C8 C13 C12 119.4(3) . . ?
C8 C13 H13 120.3 . . ?
C12 C13 H13 120.3 . . ?
C15 C14 C19 119.2(2) . . ?
C15 C14 P1 119.53(19) . . ?
C19 C14 P1 121.2(2) . . ?
C16 C15 C14 120.2(3) . . ?
C16 C15 H15 119.9 . . ?
C14 C15 H15 119.9 . . ?
C17 C16 C15 120.1(3) . . ?
C17 C16 H16 120.0 . . ?
C15 C16 H16 120.0 . . ?
C16 C17 C18 120.6(3) . . ?
C16 C17 H17 119.7 . . ?
C18 C17 H17 119.7 . . ?
C17 C18 C19 120.3(3) . . ?
C17 C18 H18 119.9 . . ?
C19 C18 H18 119.9 . . ?
C18 C19 C14 119.5(3) . . ?
C18 C19 H19 120.2 . . ?
C14 C19 H19 120.2 . . ?

loop_
_geom_bond_atom_site_label_1
_geom_bond_atom_site_label_2
_geom_bond_distance
_geom_bond_site_symmetry_2
_geom_bond_publ_flag
Ni1 S2 2.1407(9) 7 ?
Ni1 S2 2.1407(9) . ?
Ni1 S1 2.1551(8) 7 ?
Ni1 S1 2.1551(8) . ?
S1 C1 1.725(3) . ?
S2 C2 1.742(3) . ?
P1 C14 1.793(2) 2 ?
P1 C14 1.793(2) . ?
P1 C8 1.798(2) . ?
P1 C8 1.798(2) 2 ?
N1 C7 1.136(5) . ?
C1 C2 1.395(4) . ?
C1 C6 1.424(4) . ?
C2 C3 1.397(5) . ?
C3 C4 1.369(5) . ?
C3 H3 0.9300 . ?
C4 C5 1.385(5) . ?
C4 H4 0.9300 . ?
C5 C6 1.365(5) . ?
C5 H5 0.9300 . ?
C6 C7 1.436(5) . ?
C8 C13 1.379(3) . ?
C8 C9 1.384(4) . ?
C9 C10 1.373(4) . ?
C9 H9 0.9300 . ?
C10 C11 1.383(5) . ?
C10 H10 0.9300 . ?
C11 C12 1.358(5) . ?
C11 H11 0.9300 . ?
C12 C13 1.385(4) . ?
C12 H12 0.9300 . ?
C13 H13 0.9300 . ?
C14 C15 1.383(4) . ?
C14 C19 1.395(4) . ?
C15 C16 1.381(4) . ?
C15 H15 0.9300 . ?
C16 C17 1.357(5) . ?
C16 H16 0.9300 . ?
C17 C18 1.376(5) . ?
C17 H17 0.9300 . ?
C18 C19 1.376(4) . ?
C18 H18 0.9300 . ?
C19 H19 0.9300 . ?

loop_
_geom_torsion_atom_site_label_1
_geom_torsion_atom_site_label_2
_geom_torsion_atom_site_label_3
_geom_torsion_atom_site_label_4
_geom_torsion
_geom_torsion_site_symmetry_1
_geom_torsion_site_symmetry_2
_geom_torsion_site_symmetry_3
_geom_torsion_site_symmetry_4
_geom_torsion_publ_flag
Ni1 S1 C1 C2 1.3(2) . . . . ?
Ni1 S1 C1 C6 -178.6(2) . . . . ?
C6 C1 C2 C3 -0.3(4) . . . . ?
S1 C1 C2 C3 179.8(2) . . . . ?
C6 C1 C2 S2 178.7(2) . . . . ?
S1 C1 C2 S2 -1.2(3) . . . . ?
Ni1 S2 C2 C1 0.4(2) . . . . ?
Ni1 S2 C2 C3 179.4(2) . . . . ?
C1 C2 C3 C4 1.9(5) . . . . ?
S2 C2 C3 C4 -177.1(3) . . . . ?
C2 C3 C4 C5 -1.5(6) . . . . ?
C3 C4 C5 C6 -0.5(6) . . . . ?
C4 C5 C6 C1 2.1(5) . . . . ?
C4 C5 C6 C7 -177.7(3) . . . . ?
C2 C1 C6 C5 -1.7(4) . . . . ?
S1 C1 C6 C5 178.2(2) . . . . ?
C2 C1 C6 C7 178.2(3) . . . . ?
S1 C1 C6 C7 -1.9(4) . . . . ?
C14 P1 C8 C13 9.9(3) 2 . . . ?
C14 P1 C8 C13 -109.6(2) . . . . ?
C8 P1 C8 C13 130.1(3) 2 . . . ?
C14 P1 C8 C9 -171.1(2) 2 . . . ?
C14 P1 C8 C9 69.4(3) . . . . ?
C8 P1 C8 C9 -50.9(2) 2 . . . ?
C13 C8 C9 C10 1.5(5) . . . . ?
P1 C8 C9 C10 -177.4(3) . . . . ?
C8 C9 C10 C11 -1.0(6) . . . . ?
C9 C10 C11 C12 -0.3(6) . . . . ?
C10 C11 C12 C13 1.2(5) . . . . ?
C9 C8 C13 C12 -0.7(4) . . . . ?
P1 C8 C13 C12 178.2(2) . . . . ?
C11 C12 C13 C8 -0.7(4) . . . . ?
C14 P1 C14 C15 49.95(19) 2 . . . ?
C8 P1 C14 C15 170.6(2) . . . . ?
C8 P1 C14 C15 -70.6(2) 2 . . . ?
C14 P1 C14 C19 -131.8(2) 2 . . . ?
C8 P1 C14 C19 -11.1(2) . . . . ?
C8 P1 C14 C19 107.7(2) 2 . . . ?
C19 C14 C15 C16 -1.6(4) . . . . ?
P1 C14 C15 C16 176.7(2) . . . . ?
C14 C15 C16 C17 0.8(5) . . . . ?
C15 C16 C17 C18 0.9(5) . . . . ?
C16 C17 C18 C19 -1.7(5) . . . . ?
C17 C18 C19 C14 0.9(5) . . . . ?
C15 C14 C19 C18 0.8(4) . . . . ?
P1 C14 C19 C18 -177.5(2) . . . . ?
